data_7054199
loop_
_publ_author_name
'Gl\"ocklhofer, Florian'
'Lumpi, Daniel'
'St\"oger, Berthold'
'Fr\"ohlich, Johannes'

_publ_section_title
;
 Multigram synthesis of bis[(trimethylsilyl)ethynyl]benzenes suitable for
 post-polymerization modification
;
_journal_issue 6
_journal_name_full 'New Journal of Chemistry'
_journal_page_first 2229
_journal_paper_doi 10.1039/c4nj00011k
_journal_volume 38
_journal_year 2014
_chemical_formula_sum 'C28 H46 O4 S2 Si2'
_chemical_formula_weight 567
_chemical_name_systematic ' ?'
_space_group_IT_number 14
_symmetry_cell_setting monoclinic
_symmetry_Int_Tables_number 14
_symmetry_space_group_name_Hall '-P 2ybc'
_symmetry_space_group_name_H-M 'P 1 21/c 1'
_cell_angle_alpha 90
_cell_angle_beta 100.454(3)
_cell_angle_gamma 90
_cell_formula_units_Z 2
_cell_length_a 10.4283(8)
_cell_length_b 10.1568(9)
_cell_length_c 16.2540(14)
_cell_measurement_reflns_used 9989
_cell_measurement_temperature 200
_cell_measurement_theta_max 29.9
_cell_measurement_theta_min 2.4
_cell_volume 1693.0(2)
_diffrn_ambient_temperature 200
_diffrn_measured_fraction_theta_full 1
_diffrn_measured_fraction_theta_max 1
_diffrn_measurement_device 'four-cycle diffractometer'
_diffrn_measurement_device_type 'Bruker KAPPA APEX II CCD'
_diffrn_measurement_method '\w and \f scans'
_diffrn_radiation_monochromator graphite
_diffrn_radiation_probe x-ray
_diffrn_radiation_source 'X-ray tube'
_diffrn_radiation_type 'Mo K\a'
_diffrn_radiation_wavelength 0.71073
_diffrn_reflns_av_R_equivalents 0.0305
_diffrn_reflns_av_sigmaI/netI 0.0136
_diffrn_reflns_limit_h_max 14
_diffrn_reflns_limit_h_min -14
_diffrn_reflns_limit_k_max 14
_diffrn_reflns_limit_k_min -14
_diffrn_reflns_limit_l_max 22
_diffrn_reflns_limit_l_min -22
_diffrn_reflns_number 66626
_diffrn_reflns_theta_full 30.1
_diffrn_reflns_theta_max 30.1
_diffrn_reflns_theta_min 1.99
_exptl_absorpt_coefficient_mu 0.256
_exptl_absorpt_correction_T_max 0.92
_exptl_absorpt_correction_T_min 0.88
_exptl_absorpt_correction_type multi-scan
_exptl_absorpt_process_details SADABS
_exptl_crystal_colour 'clear colourless'
_exptl_crystal_density_diffrn 1.1118
_exptl_crystal_description fragment
_exptl_crystal_F_000 612
_exptl_crystal_size_max 0.50
_exptl_crystal_size_mid 0.46
_exptl_crystal_size_min 0.33
_refine_diff_density_max 0.59
_refine_diff_density_min -0.57
_refine_ls_extinction_method none
_refine_ls_goodness_of_fit_gt 4.53
_refine_ls_goodness_of_fit_ref 4.02
_refine_ls_hydrogen_treatment constr
_refine_ls_number_constraints 137
_refine_ls_number_parameters 182
_refine_ls_number_reflns 4979
_refine_ls_number_restraints 0
_refine_ls_R_factor_all 0.0747
_refine_ls_R_factor_gt 0.0543
_refine_ls_shift/su_max 0.0456
_refine_ls_shift/su_mean 0.0055
_refine_ls_structure_factor_coef F
_refine_ls_weighting_details w=1/(\s^2^(F)+0.0001F^2^)
_refine_ls_weighting_scheme sigma
_refine_ls_wR_factor_gt 0.0712
_refine_ls_wR_factor_ref 0.0722
_reflns_number_gt 3845
_reflns_number_total 4979
_reflns_threshold_expression I>3\s(I)
_cod_data_source_file c4nj00011k2.cif
_cod_data_source_block I
_cod_depositor_comments
;
The following automatic conversions were performed:

'_diffrn_radiation_probe' value 'X-ray' changed to 'x-ray' according
to
/usr/data/users/saulius/crontab/automatic-downloads/rss-feeds/RSC/lib/dictionaries/cif_core.dic
dictionary named 'cif_core.dic' version 2.4.2 from 2011-04-26.

Automatic conversion script
Id: cif_fix_values 2281 2013-09-26 08:29:07Z andrius 
;
_cod_original_sg_symbol_Hall '-P 2ycb'
_cod_database_code 7054199

loop_
_symmetry_equiv_pos_site_id
_symmetry_equiv_pos_as_xyz
1 x,y,z
2 -x,y+1/2,-z+1/2
3 -x,-y,-z
4 x,-y+1/2,z+1/2

loop_
_atom_site_label
_atom_site_type_symbol
_atom_site_fract_x
_atom_site_fract_y
_atom_site_fract_z
_atom_site_adp_type
_atom_site_U_iso_or_equiv
_atom_site_symmetry_multiplicity
_atom_site_occupancy
_atom_site_calc_flag
S1 S 0.22808(4) 0.03923(4) 0.05748(3) Uani 0.03889(16) 4 1 d
Si1 Si 0.42156(5) 0.51576(5) 0.14832(3) Uani 0.04064(18) 4 1 d
O1 O 0.25205(15) 0.07663(16) 0.14395(10) Uani 0.0604(6) 4 1 d
O2 O 0.15734(12) -0.08025(13) 0.03279(10) Uani 0.0537(5) 4 1 d
C1 C 0.47776(14) 0.12036(13) 0.03922(9) Uani 0.0259(4) 4 1 d
C2 C 0.40345(14) -0.09479(14) -0.01393(10) Uani 0.0281(5) 4 1 d
C3 C 0.38157(14) 0.02179(14) 0.02480(10) Uani 0.0268(4) 4 1 d
C4 C 0.46060(15) 0.24425(15) 0.07786(10) Uani 0.0306(5) 4 1 d
C5 C 0.45014(16) 0.35092(16) 0.10731(11) Uani 0.0351(5) 4 1 d
C6 C 0.2781(3) 0.5805(2) 0.07617(19) Uani 0.0776(11) 4 1 d
C7 C 0.3891(3) 0.4954(2) 0.25574(16) Uani 0.0764(11) 4 1 d
C8 C 0.5676(3) 0.6185(2) 0.14757(16) Uani 0.0724(10) 4 1 d
C9 C 0.15012(16) 0.17040(17) -0.00338(14) Uani 0.0447(6) 4 1 d
C10 C 0.12810(19) 0.1485(2) -0.09567(14) Uani 0.0566(8) 4 1 d
C11 C 0.0589(3) 0.2621(4) -0.1443(2) Uani 0.0936(13) 4 1 d
C12 C 0.0356(4) 0.2486(5) -0.2402(3) Uani 0.172(3) 4 1 d
C13 C -0.0650(8) 0.1690(6) -0.2621(5) Uani 0.174(5) 4 0.724(11) d
C14 C -0.1014(8) 0.1696(9) -0.3628(5) Uani 0.158(4) 4 0.724(11) d
C14' C -0.1809(13) 0.1816(16) -0.3066(10) Uani 0.116(7) 4 0.276(11) d
C13' C -0.0487(14) 0.232(2) -0.3050(8) Uani 0.199(12) 4 0.276(11) d
H61 H 0.257099 0.666603 0.094246 Uiso 0.0931 4 1 d
H62 H 0.29729 0.585926 0.020708 Uiso 0.0931 4 1 d
H63 H 0.205184 0.522735 0.076063 Uiso 0.0931 4 1 d
H71 H 0.376663 0.580297 0.279062 Uiso 0.0917 4 1 d
H72 H 0.311916 0.443253 0.254206 Uiso 0.0917 4 1 d
H73 H 0.46182 0.452123 0.289719 Uiso 0.0917 4 1 d
H81 H 0.55434 0.703971 0.169848 Uiso 0.0868 4 1 d
H82 H 0.642002 0.577539 0.181263 Uiso 0.0868 4 1 d
H83 H 0.582178 0.627427 0.091198 Uiso 0.0868 4 1 d
H91 H 0.068442 0.18932 0.013431 Uiso 0.0537 4 1 d
H92 H 0.199317 0.249852 0.010105 Uiso 0.0537 4 1 d
H101 H 0.078356 0.069378 -0.109203 Uiso 0.0679 4 1 d
H102 H 0.21027 0.133868 -0.112887 Uiso 0.0679 4 1 d
H111 H 0.105607 0.342159 -0.128029 Uiso 0.1123 4 1 d
H112 H -0.02274 0.277482 -0.126556 Uiso 0.1123 4 1 d
H131 H -0.137826 0.201244 -0.239316 Uiso 0.2087 4 0.724(11) d
H132 H -0.041273 0.081509 -0.242811 Uiso 0.2087 4 0.724(11) d
H141 H -0.184908 0.128745 -0.380331 Uiso 0.1891 4 0.724(11) d
H142 H -0.104562 0.258696 -0.382744 Uiso 0.1891 4 0.724(11) d
H143 H -0.036348 0.121598 -0.385327 Uiso 0.1891 4 0.724(11) d
H141' H -0.243195 0.245397 -0.332685 Uiso 0.1395 4 0.276(11) d
H142' H -0.192531 0.100814 -0.337648 Uiso 0.1395 4 0.276(11) d
H143' H -0.193667 0.165974 -0.250351 Uiso 0.1395 4 0.276(11) d
H131' H -0.010101 0.185994 -0.346189 Uiso 0.2389 4 0.276(11) d
H132' H -0.052355 0.307957 -0.340106 Uiso 0.2389 4 0.276(11) d
H121 H 0.015571 0.333411 -0.265375 Uiso 0.2059 4 0.724(11) d
H122 H 0.111351 0.210717 -0.256809 Uiso 0.2059 4 0.724(11) d
H121' H 0.073933 0.329437 -0.254564 Uiso 0.2059 4 0.276(11) d
H122' H 0.09329 0.17671 -0.245601 Uiso 0.2059 4 0.276(11) d
H21 H 0.335606 -0.159838 -0.023754 Uiso 0.0338 4 1 d

loop_
_atom_site_aniso_label
_atom_site_aniso_type_symbol
_atom_site_aniso_U_11
_atom_site_aniso_U_22
_atom_site_aniso_U_33
_atom_site_aniso_U_12
_atom_site_aniso_U_13
_atom_site_aniso_U_23
S1 S 0.0291(2) 0.0373(2) 0.0555(3) 0.00079(16) 0.0217(2) -0.00109(19)
Si1 Si 0.0612(4) 0.0242(2) 0.0392(3) -0.0006(2) 0.0161(2) -0.00774(19)
O1 O 0.0559(9) 0.0808(11) 0.0525(9) 0.0039(8) 0.0309(7) -0.0040(8)
O2 O 0.0311(7) 0.0376(7) 0.0990(12) -0.0058(5) 0.0298(7) 0.0022(7)
C1 C 0.0263(7) 0.0212(7) 0.0300(8) 0.0017(5) 0.0051(6) -0.0013(6)
C2 C 0.0231(7) 0.0225(7) 0.0390(9) -0.0026(6) 0.0059(6) -0.0011(6)
C3 C 0.0228(7) 0.0251(7) 0.0340(8) 0.0010(5) 0.0094(6) -0.0005(6)
C4 C 0.0279(8) 0.0281(7) 0.0363(9) 0.0013(6) 0.0071(7) -0.0025(6)
C5 C 0.0368(9) 0.0296(8) 0.0386(9) 0.0012(7) 0.0059(7) -0.0053(7)
C6 C 0.0854(18) 0.0482(13) 0.098(2) 0.0251(13) 0.0147(15) 0.0047(13)
C7 C 0.123(2) 0.0619(15) 0.0526(14) -0.0081(16) 0.0386(15) -0.0128(11)
C8 C 0.0961(19) 0.0486(13) 0.0727(17) -0.0286(13) 0.0162(14) -0.0071(12)
C9 C 0.0239(8) 0.0336(9) 0.0781(14) 0.0035(7) 0.0129(8) -0.0060(9)
C10 C 0.0386(11) 0.0639(14) 0.0678(15) 0.0049(10) 0.0109(10) 0.0072(11)
C11 C 0.0557(16) 0.109(2) 0.111(3) 0.0131(15) 0.0014(16) 0.0458(20)
C12 C 0.094(3) 0.228(6) 0.179(5) -0.005(3) -0.011(3) 0.132(4)
C13 C 0.218(10) 0.152(6) 0.149(7) -0.088(6) 0.027(6) 0.057(5)
C14 C 0.176(8) 0.174(8) 0.106(5) -0.037(6) -0.020(5) 0.050(5)
C14' C 0.064(8) 0.162(15) 0.106(13) -0.039(8) -0.030(7) -0.008(10)
C13' C 0.149(14) 0.39(3) 0.044(7) -0.207(18) -0.017(7) 0.040(11)

loop_
_atom_type_symbol
_atom_type_scat_dispersion_real
_atom_type_scat_dispersion_imag
_atom_type_scat_source
C 0.0033 0.0016 'International Tables Vol C tables 4.2.6.8 and 6.1.1.1'
H 0.0000 0.0000 'International Tables Vol C tables 4.2.6.8 and 6.1.1.1'
O 0.0106 0.0060 'International Tables Vol C tables 4.2.6.8 and 6.1.1.1'
S 0.1246 0.1234 'International Tables Vol C tables 4.2.6.8 and 6.1.1.1'
Si 0.0817 0.0704 'International Tables Vol C tables 4.2.6.8 and 6.1.1.1'

loop_
_geom_angle_atom_site_label_1
_geom_angle_atom_site_label_2
_geom_angle_atom_site_label_3
_geom_angle_site_symmetry_1
_geom_angle
O1 S1 O2 . 119.10(10)
O1 S1 C3 . 108.18(8)
O1 S1 C9 . 109.26(10)
O2 S1 C3 . 105.99(8)
O2 S1 C9 . 108.61(8)
C3 S1 C9 . 104.75(8)
C5 Si1 C6 . 105.01(10)
C5 Si1 C7 . 107.98(10)
C5 Si1 C8 . 108.83(10)
C6 Si1 C7 . 111.91(14)
C6 Si1 C8 . 111.61(12)
C7 Si1 C8 . 111.20(12)
C2 C1 C3 3_655 117.51(13)
C2 C1 C4 3_655 118.69(13)
C3 C1 C4 . 123.81(14)
C1 C2 C3 3_655 121.49(13)
C1 C2 H21 3_655 119.26
C3 C2 H21 . 119.26
S1 C3 C1 . 122.07(12)
S1 C3 C2 . 116.92(11)
C1 C3 C2 . 121.00(14)
C1 C4 C5 . 176.46(19)
Si1 C5 C4 . 175.77(14)
Si1 C6 H61 . 109.47
Si1 C6 H62 . 109.47
Si1 C6 H63 . 109.47
H61 C6 H62 . 109.47
H61 C6 H63 . 109.47
H62 C6 H63 . 109.47
Si1 C7 H71 . 109.47
Si1 C7 H72 . 109.47
Si1 C7 H73 . 109.47
H71 C7 H72 . 109.47
H71 C7 H73 . 109.47
H72 C7 H73 . 109.47
Si1 C8 H81 . 109.47
Si1 C8 H82 . 109.47
Si1 C8 H83 . 109.47
H81 C8 H82 . 109.47
H81 C8 H83 . 109.47
H82 C8 H83 . 109.47
S1 C9 C10 . 114.93(14)
S1 C9 H91 . 109.47
S1 C9 H92 . 109.47
C10 C9 H91 . 109.47
C10 C9 H92 . 109.47
H91 C9 H92 . 103.4
C9 C10 C11 . 112.6(2)
C9 C10 H101 . 109.47
C9 C10 H102 . 109.47
C11 C10 H101 . 109.47
C11 C10 H102 . 109.47
H101 C10 H102 . 106.12
C10 C11 C12 . 115.8(3)
C10 C11 H111 . 109.47
C10 C11 H112 . 109.47
C12 C11 H111 . 109.47
C12 C11 H112 . 109.47
H111 C11 H112 . 102.28
C11 C12 C13 . 107.3(5)
C11 C12 C13' . 145.0(8)
C11 C12 H121 . 109.47
C11 C12 H122 . 109.47
C11 C12 H121' . 99.99
C11 C12 H122' . 99.99
C13 C12 C13' . 44.7(9)
C13 C12 H121 . 109.47
C13 C12 H122 . 109.47
C13 C12 H121' . 143.44
C13 C12 H122' . 89.46
C13' C12 H121 . 72.64
C13' C12 H122 . 101.29
C13' C12 H121' . 99.99
C13' C12 H122' . 99.99
H121 C12 H122 . 111.53
H121 C12 H121' . 36.63
H121 C12 H122' . 137.35
H122 C12 H121' . 82.82
H122 C12 H122' . 26.97
H121' C12 H122' . 109.47
C12 C13 C14' . 134.7(9)
C12 C13 C13' . 64.1(10)
C12 C13 H131 . 109.47
C12 C13 H132 . 109.47
C14' C13 C13' . 78.7(12)
C14' C13 H131 . 57.28
C14' C13 H132 . 115.62
C13' C13 H131 . 107.78
C13' C13 H132 . 139.74
H131 C13 H132 . 111.43
C14' C14 C13' . 70.5(10)
C14' C14 H141 . 66.64
C14' C14 H142 . 98.96
C14' C14 H143 . 150.42
C14' C14 H131' . 119.78
C13' C14 H141 . 137.13
C13' C14 H142 . 75.44
C13' C14 H143 . 108.35
C13' C14 H131' . 52.12
H141 C14 H142 . 109.47
H141 C14 H143 . 109.47
H141 C14 H131' . 164.28
H142 C14 H143 . 109.47
H142 C14 H131' . 84.4
H143 C14 H131' . 57.31
C13 C14' C14 . 75.1(9)
C13 C14' C13' . 41.0(8)
C13 C14' H141' . 143.15
C13 C14' H142' . 103.01
C13 C14' H143' . 74.28
C14 C14' C13' . 49.4(8)
C14 C14' H141' . 102.21
C14 C14' H142' . 66.38
C14 C14' H143' . 147.1
C13' C14' H141' . 109.47
C13' C14' H142' . 109.47
C13' C14' H143' . 109.47
H141' C14' H142' . 109.47
H141' C14' H143' . 109.47
H142' C14' H143' . 109.47
C12 C13' C13 . 71.2(9)
C12 C13' C14 . 153.6(19)
C12 C13' C14' . 125.2(13)
C12 C13' H131' . 109.47
C12 C13' H132' . 109.47
C13 C13' C14 . 96.0(17)
C13 C13' C14' . 60.2(12)
C13 C13' H131' . 109.48
C13 C13' H132' . 162.29
C14 C13' C14' . 60.1(11)
C14 C13' H131' . 51.8
C14 C13' H132' . 89.73
C14' C13' H131' . 109.47
C14' C13' H132' . 109.47
H131' C13' H132' . 87.23
C13 H131 H143' . 114.73
C14 H141 H142' . 97.4
C14 H142 H132' . 105.79
C14 H143 H131' . 61.12
C14' H142' H141 . 97.82
C14' H143' H131 . 84.48
C14 H131' C13' . 76.08
C14 H131' H143 . 61.57
C13' H131' H143 . 135.72
C13' H132' H142 . 87.9
C12 H121 H121' . 71.68
C12 H122 H122' . 76.52
C12 H121' H121 . 71.68
C12 H122' H122 . 76.52

loop_
_geom_bond_atom_site_label_1
_geom_bond_atom_site_label_2
_geom_bond_site_symmetry_2
_geom_bond_distance
S1 O1 . 1.4333(16)
S1 O2 . 1.4390(14)
S1 C3 . 1.7844(17)
S1 C9 . 1.7672(19)
Si1 C5 . 1.8461(18)
Si1 C6 . 1.847(3)
Si1 C7 . 1.849(3)
Si1 C8 . 1.848(3)
C1 C2 3_655 1.398(2)
C1 C3 . 1.407(2)
C1 C4 . 1.432(2)
C2 C3 . 1.379(2)
C2 H21 . 0.96
C4 C5 . 1.197(2)
C6 H61 . 0.96
C6 H62 . 0.96
C6 H63 . 0.96
C7 H71 . 0.96
C7 H72 . 0.96
C7 H73 . 0.96
C8 H81 . 0.96
C8 H82 . 0.96
C8 H83 . 0.96
C9 C10 . 1.492(3)
C9 H91 . 0.96
C9 H92 . 0.96
C10 C11 . 1.507(4)
C10 H101 . 0.96
C10 H102 . 0.96
C11 C12 . 1.540(6)
C11 H111 . 0.96
C11 H112 . 0.96
C12 C13 . 1.321(9)
C12 C13' . 1.255(13)
C12 H121 . 0.96
C12 H122 . 0.96
C12 H121' . 0.96
C12 H122' . 0.96
C13 C14' . 1.297(16)
C13 C13' . 0.981(19)
C13 H131 . 0.96
C13 H132 . 0.96
C14 C14' . 1.347(19)
C14 C13' . 1.181(17)
C14 H141 . 0.96
C14 H142 . 0.96
C14 H143 . 0.96
C14 H131' . 0.9559
C14' C13' . 1.47(2)
C14' H141' . 0.96
C14' H142' . 0.96
C14' H143' . 0.96
C13' H131' . 0.96
C13' H132' . 0.96
H131 H143' . 0.6795
H141 H142' . 0.7669
H142 H132' . 0.9435
H143 H131' . 0.9188
H121 H121' . 0.6034
H122 H122' . 0.4477

loop_
_geom_hbond_atom_site_label_D
_geom_hbond_atom_site_label_H
_geom_hbond_atom_site_label_A
_geom_hbond_distance_DH
_geom_hbond_distance_HA
_geom_hbond_distance_DA
_geom_hbond_angle_DHA
C2 H21 O2 0.96 2.36 2.809(2) 107.95
